data_4112932
loop_
_publ_author_name
'Chao-Yi Chiang'
'Matthew L. Miller'
'Joseph H. Reibenspies'
'Marcetta Y. Darensbourg'

_publ_section_title
;
 Bismercaptoethanediazacyclooctane as a N2S2 Chelating Agent and Cys-X-Cys
 Mimic for Fe(NO) and Fe(NO)2
;
_journal_name_full 'Journal of the American Chemical Society'
_journal_page_first 10867
_journal_page_last 10874
_journal_paper_doi 10.1021/ja049627y
_journal_volume 126
_journal_year 2004
_chemical_formula_sum 'C10 H21 Fe N4 O2 S2'
_chemical_formula_weight 349.28
_chemical_name_systematic
; 
 ? 
;
_space_group_IT_number 61
_symmetry_cell_setting orthorhombic
_symmetry_space_group_name_Hall '-P 2ac 2ab'
_symmetry_space_group_name_H-M 'P b c a'
_atom_sites_solution_hydrogens geom
_atom_sites_solution_primary direct
_atom_sites_solution_secondary difmap
_audit_creation_method SHELXL-97
_cell_angle_alpha 90.00
_cell_angle_beta 90.00
_cell_angle_gamma 90.00
_cell_formula_units_Z 16
_cell_length_a 16.448(10)
_cell_length_b 12.384(8)
_cell_length_c 28.996(17)
_cell_measurement_temperature 293(2)
_cell_volume 5906(6)
_computing_cell_refinement 'Bruker SMART'
_computing_data_collection 'Bruker SMART'
_computing_data_reduction 'Bruker SHELXTL'
_computing_molecular_graphics 'Bruker SHELXTL'
_computing_publication_material 'Bruker SHELXTL'
_computing_structure_refinement 'SHELXL-97 (Sheldrick, 1997)'
_computing_structure_solution 'SHELXS-97 (Sheldrick, 1990)'
_diffrn_ambient_temperature 293(2)
_diffrn_measured_fraction_theta_full 0.990
_diffrn_measured_fraction_theta_max 0.990
_diffrn_measurement_device_type 'CCD area detector'
_diffrn_measurement_method 'phi and omega scans'
_diffrn_radiation_monochromator graphite
_diffrn_radiation_source 'fine-focus sealed tube'
_diffrn_radiation_type MoK\a
_diffrn_radiation_wavelength 0.71073
_diffrn_reflns_av_R_equivalents 0.2214
_diffrn_reflns_av_sigmaI/netI 0.2109
_diffrn_reflns_limit_h_max 19
_diffrn_reflns_limit_h_min -19
_diffrn_reflns_limit_k_max 14
_diffrn_reflns_limit_k_min -14
_diffrn_reflns_limit_l_max 34
_diffrn_reflns_limit_l_min -24
_diffrn_reflns_number 29351
_diffrn_reflns_theta_full 25.00
_diffrn_reflns_theta_max 25.00
_diffrn_reflns_theta_min 1.40
_exptl_absorpt_coefficient_mu 1.307
_exptl_absorpt_correction_T_max 0.8804
_exptl_absorpt_correction_T_min 0.6951
_exptl_absorpt_correction_type multi-scan
_exptl_absorpt_process_details sadabs
_exptl_crystal_colour orange
_exptl_crystal_density_diffrn 1.571
_exptl_crystal_description plate
_exptl_crystal_F_000 2928
_exptl_crystal_size_max 0.30
_exptl_crystal_size_mid 0.30
_exptl_crystal_size_min 0.10
_refine_diff_density_max 0.803
_refine_diff_density_min -0.675
_refine_diff_density_rms 0.140
_refine_ls_extinction_method none
_refine_ls_goodness_of_fit_ref 0.868
_refine_ls_hydrogen_treatment mixed
_refine_ls_matrix_type full
_refine_ls_number_parameters 343
_refine_ls_number_reflns 5162
_refine_ls_number_restraints 192
_refine_ls_restrained_S_all 0.862
_refine_ls_R_factor_all 0.1546
_refine_ls_R_factor_gt 0.0581
_refine_ls_shift/su_max 0.005
_refine_ls_shift/su_mean 0.001
_refine_ls_structure_factor_coef Fsqd
_refine_ls_weighting_details 'calc w=1/[\s^2^(Fo^2^)+(0.0428P)^2^+0.0000P] where P=(Fo^2^+2Fc^2^)/3'
_refine_ls_weighting_scheme calc
_refine_ls_wR_factor_gt 0.1219
_refine_ls_wR_factor_ref 0.1481
_reflns_number_gt 2244
_reflns_number_total 5162
_reflns_threshold_expression >2sigma(I)
_cod_data_source_file ja049627ysi20040121_041535.cif
_cod_data_source_block md
_cod_database_code 4112932

loop_
_symmetry_equiv_pos_as_xyz
'x, y, z'
'-x+1/2, -y, z+1/2'
'-x, y+1/2, -z+1/2'
'x+1/2, -y+1/2, -z'
'-x, -y, -z'
'x-1/2, y, -z-1/2'
'x, -y-1/2, z-1/2'
'-x-1/2, y-1/2, z'

loop_
_atom_site_label
_atom_site_type_symbol
_atom_site_fract_x
_atom_site_fract_y
_atom_site_fract_z
_atom_site_U_iso_or_equiv
_atom_site_adp_type
_atom_site_occupancy
_atom_site_symmetry_multiplicity
_atom_site_calc_flag
_atom_site_refinement_flags
Fe1A Fe 0.13440(6) 0.93886(9) 0.17775(4) 0.0173(3) Uani 1 1 d U
S1A S 0.24808(12) 0.99849(16) 0.14142(7) 0.0209(5) Uani 1 1 d .
O1A O 0.0647(3) 0.7502(4) 0.13855(18) 0.0279(14) Uani 1 1 d U
O2A O 0.0184(3) 1.1051(4) 0.16346(18) 0.0262(14) Uani 1 1 d U
S2A S 0.16008(11) 0.89092(16) 0.25243(7) 0.0191(5) Uani 1 1 d .
N1A N 0.1011(4) 0.8240(5) 0.1553(2) 0.0180(13) Uani 1 1 d U
N2A N 0.0706(4) 1.0443(5) 0.1729(2) 0.0171(13) Uani 1 1 d U
N3A N 0.3858(4) 0.8768(5) 0.1956(2) 0.0205(12) Uani 1 1 d U
N4A N 0.3282(3) 1.0219(5) 0.2524(2) 0.0153(12) Uani 1 1 d U
H4 H 0.3094 0.9686 0.2293 0.018 Uiso 1 1 d R
C1A C 0.3070(5) 0.8805(6) 0.1225(3) 0.0242(18) Uani 1 1 d U
H1A1 H 0.2719 0.8351 0.1039 0.029 Uiso 1 1 calc R
H1A2 H 0.3508 0.9055 0.1028 0.029 Uiso 1 1 calc R
C2A C 0.3440(5) 0.8108(6) 0.1611(2) 0.0239(15) Uani 1 1 d U
H2A1 H 0.3011 0.7697 0.1760 0.029 Uiso 1 1 calc R
H2A2 H 0.3822 0.7600 0.1477 0.029 Uiso 1 1 calc R
C3A C 0.4455(4) 0.9531(6) 0.1778(3) 0.0219(15) Uani 1 1 d U
H3A1 H 0.4250 0.9852 0.1496 0.026 Uiso 1 1 calc R
H3A2 H 0.4953 0.9148 0.1705 0.026 Uiso 1 1 calc R
C4A C 0.4642(4) 1.0425(6) 0.2127(3) 0.0186(15) Uani 1 1 d U
H4A1 H 0.4940 1.0115 0.2384 0.022 Uiso 1 1 calc R
H4A2 H 0.4990 1.0957 0.1982 0.022 Uiso 1 1 calc R
C5A C 0.3886(4) 1.0994(6) 0.2315(3) 0.0183(15) Uani 1 1 d U
H5A1 H 0.4050 1.1514 0.2547 0.022 Uiso 1 1 calc R
H5A2 H 0.3625 1.1387 0.2066 0.022 Uiso 1 1 calc R
C6A C 0.3639(5) 0.9562(6) 0.2919(2) 0.0192(15) Uani 1 1 d U
H6A1 H 0.4170 0.9844 0.3000 0.023 Uiso 1 1 calc R
H6A2 H 0.3289 0.9618 0.3188 0.023 Uiso 1 1 calc R
C7A C 0.3715(5) 0.8391(6) 0.2777(3) 0.0293(16) Uani 1 1 d U
H7A1 H 0.3981 0.8008 0.3027 0.035 Uiso 1 1 calc R
H7A2 H 0.3169 0.8099 0.2751 0.035 Uiso 1 1 calc R
C8A C 0.4142(5) 0.8132(6) 0.2358(2) 0.0237(15) Uani 1 1 d U
H8A1 H 0.4072 0.7370 0.2292 0.028 Uiso 1 1 calc R
H8A2 H 0.4718 0.8264 0.2403 0.028 Uiso 1 1 calc R
C9A C 0.2525(4) 1.0827(6) 0.2635(2) 0.0174(15) Uani 1 1 d U
H9A1 H 0.2321 1.1158 0.2354 0.021 Uiso 1 1 calc R
H9A2 H 0.2658 1.1404 0.2848 0.021 Uiso 1 1 calc R
C10A C 0.1844(4) 1.0131(6) 0.2847(2) 0.0189(16) Uani 1 1 d U
H10A H 0.1356 1.0568 0.2872 0.023 Uiso 1 1 calc R
H10B H 0.2005 0.9927 0.3157 0.023 Uiso 1 1 calc R
Fe1B Fe 0.62303(6) 0.28849(9) 0.07037(4) 0.0160(3) Uani 1 1 d U
S1B S 0.64978(11) 0.24178(14) -0.00413(6) 0.0149(5) Uani 1 1 d .
S2B S 0.73704(12) 0.34959(16) 0.10526(7) 0.0207(5) Uani 1 1 d .
O1B O 0.5084(3) 0.4595(4) 0.07771(18) 0.0251(13) Uani 1 1 d U
O2B O 0.5729(3) 0.0968(5) 0.11669(19) 0.0366(16) Uani 1 1 d U
N1B N 0.5597(4) 0.3936(5) 0.0717(2) 0.0185(13) Uani 1 1 d U
N2B N 0.5962(4) 0.1724(5) 0.0956(2) 0.0192(13) Uani 1 1 d U
N3B N 0.8130(3) 0.3805(5) -0.0034(2) 0.0140(12) Uani 1 1 d U
H3BA H 0.7996 0.3312 0.0186 0.017 Uiso 1 1 d R
N4B N 0.8764(3) 0.2341(4) 0.0522(2) 0.0137(11) Uani 1 1 d U
C1B C 0.6702(4) 0.3663(6) -0.0356(2) 0.0156(16) Uani 1 1 d U
H1B1 H 0.6852 0.3477 -0.0670 0.019 Uiso 1 1 calc R
H1B2 H 0.6203 0.4078 -0.0371 0.019 Uiso 1 1 calc R
C2B C 0.7356(4) 0.4371(6) -0.0159(2) 0.0157(14) Uani 1 1 d U
H2B1 H 0.7481 0.4931 -0.0382 0.019 Uiso 1 1 calc R
H2B2 H 0.7144 0.4723 0.0115 0.019 Uiso 1 1 calc R
C3B C 0.8718(4) 0.4564(5) 0.0182(3) 0.0168(14) Uani 1 1 d U
H3B1 H 0.8452 0.4924 0.0437 0.020 Uiso 1 1 calc R
H3B2 H 0.8860 0.5113 -0.0043 0.020 Uiso 1 1 calc R
C4B C 0.9490(4) 0.4053(6) 0.0356(3) 0.0202(15) Uani 1 1 d U
H4B1 H 0.9823 0.4608 0.0498 0.024 Uiso 1 1 calc R
H4B2 H 0.9791 0.3766 0.0096 0.024 Uiso 1 1 calc R
C5B C 0.9355(4) 0.3148(6) 0.0705(3) 0.0198(15) Uani 1 1 d U
H5B1 H 0.9869 0.2794 0.0770 0.024 Uiso 1 1 calc R
H5B2 H 0.9150 0.3449 0.0991 0.024 Uiso 1 1 calc R
C6B C 0.9083(4) 0.1751(6) 0.0120(2) 0.0140(14) Uani 1 1 d U
H6B1 H 0.9071 0.0982 0.0183 0.017 Uiso 1 1 calc R
H6B2 H 0.9645 0.1957 0.0068 0.017 Uiso 1 1 calc R
C7B C 0.8595(4) 0.1981(5) -0.0311(2) 0.0137(14) Uani 1 1 d U
H7B1 H 0.8056 0.1677 -0.0272 0.016 Uiso 1 1 calc R
H7B2 H 0.8850 0.1615 -0.0568 0.016 Uiso 1 1 calc R
C8B C 0.8510(4) 0.3179(5) -0.0431(2) 0.0145(14) Uani 1 1 d U
H8B1 H 0.9042 0.3477 -0.0499 0.017 Uiso 1 1 calc R
H8B2 H 0.8174 0.3256 -0.0703 0.017 Uiso 1 1 calc R
C9B C 0.8350(4) 0.1674(6) 0.0863(2) 0.0188(15) Uani 1 1 d U
H9B1 H 0.8743 0.1188 0.1001 0.023 Uiso 1 1 calc R
H9B2 H 0.7945 0.1237 0.0707 0.023 Uiso 1 1 calc R
C10B C 0.7940(5) 0.2304(6) 0.1241(3) 0.0243(17) Uani 1 1 d U
H10C H 0.8350 0.2533 0.1460 0.029 Uiso 1 1 calc R
H10D H 0.7570 0.1825 0.1402 0.029 Uiso 1 1 calc R

loop_
_atom_site_aniso_label
_atom_site_aniso_U_11
_atom_site_aniso_U_22
_atom_site_aniso_U_33
_atom_site_aniso_U_23
_atom_site_aniso_U_13
_atom_site_aniso_U_12
Fe1A 0.0234(6) 0.0189(6) 0.0095(6) 0.0005(5) -0.0019(5) -0.0014(5)
S1A 0.0275(12) 0.0275(13) 0.0078(11) 0.0011(9) -0.0001(9) 0.0061(10)
O1A 0.041(3) 0.030(4) 0.013(3) 0.001(3) -0.006(3) -0.012(3)
O2A 0.029(3) 0.026(3) 0.023(3) 0.004(3) 0.000(3) 0.008(3)
S2A 0.0229(11) 0.0226(12) 0.0118(12) 0.0012(9) -0.0011(9) -0.0033(9)
N1A 0.026(3) 0.018(3) 0.010(3) 0.001(3) -0.003(2) -0.006(3)
N2A 0.023(3) 0.022(3) 0.007(3) -0.001(2) 0.003(3) -0.003(3)
N3A 0.028(3) 0.021(3) 0.012(3) 0.000(2) -0.001(2) 0.004(2)
N4A 0.022(3) 0.013(3) 0.011(3) 0.001(2) 0.002(2) 0.000(2)
C1A 0.036(4) 0.030(4) 0.007(4) -0.008(3) -0.006(3) 0.005(3)
C2A 0.032(3) 0.027(3) 0.013(3) -0.006(3) -0.007(3) 0.005(3)
C3A 0.022(3) 0.024(3) 0.020(3) 0.001(3) 0.005(3) 0.000(3)
C4A 0.021(3) 0.020(3) 0.015(3) 0.005(3) 0.003(3) -0.003(3)
C5A 0.024(3) 0.017(3) 0.013(3) 0.004(3) 0.000(3) -0.003(3)
C6A 0.027(3) 0.021(3) 0.010(3) 0.010(3) 0.002(3) 0.000(3)
C7A 0.042(3) 0.031(3) 0.016(3) 0.011(3) 0.000(3) 0.010(3)
C8A 0.038(3) 0.024(3) 0.009(3) 0.004(3) -0.003(3) 0.007(3)
C9A 0.024(3) 0.018(3) 0.010(3) -0.002(3) -0.002(3) 0.003(3)
C10A 0.024(4) 0.027(4) 0.006(3) -0.004(3) 0.002(3) 0.001(3)
Fe1B 0.0203(6) 0.0207(7) 0.0070(6) -0.0013(5) 0.0049(5) -0.0013(5)
S1B 0.0206(11) 0.0151(11) 0.0089(11) -0.0005(8) 0.0019(8) -0.0028(9)
S2B 0.0250(12) 0.0283(13) 0.0088(11) -0.0063(9) 0.0039(9) -0.0009(10)
O1B 0.028(3) 0.025(3) 0.022(3) -0.003(2) 0.002(3) 0.001(3)
O2B 0.055(4) 0.029(4) 0.025(4) 0.004(3) 0.025(3) -0.004(3)
N1B 0.023(3) 0.027(3) 0.006(3) 0.001(3) 0.005(3) -0.005(3)
N2B 0.025(3) 0.020(3) 0.012(3) -0.002(3) 0.007(2) -0.007(3)
N3B 0.020(3) 0.014(3) 0.008(3) -0.003(2) 0.006(2) -0.001(2)
N4B 0.018(2) 0.013(3) 0.010(2) -0.003(2) -0.002(2) 0.000(2)
C1B 0.020(4) 0.022(4) 0.004(4) 0.006(3) 0.002(3) 0.000(3)
C2B 0.020(3) 0.019(3) 0.008(3) 0.001(3) 0.006(3) -0.002(3)
C3B 0.019(3) 0.013(3) 0.019(3) -0.003(3) 0.007(3) -0.005(3)
C4B 0.021(3) 0.017(3) 0.022(3) -0.004(3) 0.000(3) -0.002(3)
C5B 0.019(3) 0.021(3) 0.020(3) -0.003(3) -0.002(3) -0.002(3)
C6B 0.017(3) 0.014(3) 0.012(3) -0.004(3) 0.001(3) -0.001(3)
C7B 0.019(3) 0.012(3) 0.010(3) -0.005(3) 0.005(3) 0.003(3)
C8B 0.019(3) 0.014(3) 0.011(3) -0.002(3) 0.005(3) 0.006(3)
C9B 0.024(3) 0.021(3) 0.012(3) -0.002(3) 0.001(3) 0.002(3)
C10B 0.030(4) 0.033(4) 0.010(4) -0.001(3) 0.005(3) 0.001(3)

loop_
_atom_type_symbol
_atom_type_description
_atom_type_scat_dispersion_real
_atom_type_scat_dispersion_imag
_atom_type_scat_source
C C 0.0033 0.0016 'International Tables Vol C Tables 4.2.6.8 and 6.1.1.4'
H H 0.0000 0.0000 'International Tables Vol C Tables 4.2.6.8 and 6.1.1.4'
N N 0.0061 0.0033 'International Tables Vol C Tables 4.2.6.8 and 6.1.1.4'
O O 0.0106 0.0060 'International Tables Vol C Tables 4.2.6.8 and 6.1.1.4'
S S 0.1246 0.1234 'International Tables Vol C Tables 4.2.6.8 and 6.1.1.4'
Fe Fe 0.3463 0.8444 'International Tables Vol C Tables 4.2.6.8 and 6.1.1.4'

loop_
_geom_angle_atom_site_label_1
_geom_angle_atom_site_label_2
_geom_angle_atom_site_label_3
_geom_angle
N1A Fe1A N2A 115.3(3)
N1A Fe1A S1A 111.7(2)
N2A Fe1A S1A 102.9(2)
N1A Fe1A S2A 102.2(2)
N2A Fe1A S2A 113.4(2)
S1A Fe1A S2A 111.85(8)
C1A S1A Fe1A 108.3(3)
C10A S2A Fe1A 108.2(3)
O1A N1A Fe1A 168.9(6)
O2A N2A Fe1A 166.9(6)
C3A N3A C2A 116.0(6)
C3A N3A C8A 114.2(6)
C2A N3A C8A 112.9(6)
C9A N4A C5A 108.3(5)
C9A N4A C6A 115.5(5)
C5A N4A C6A 112.9(5)
C2A C1A S1A 116.0(5)
N3A C2A C1A 111.6(6)
N3A C3A C4A 111.8(6)
C5A C4A C3A 113.9(6)
N4A C5A C4A 112.6(6)
C7A C6A N4A 109.8(6)
C8A C7A C6A 118.9(7)
C7A C8A N3A 113.1(6)
N4A C9A C10A 114.2(6)
C9A C10A S2A 114.7(5)
N1B Fe1B N2B 119.7(3)
N1B Fe1B S2B 104.3(2)
N2B Fe1B S2B 108.1(2)
N1B Fe1B S1B 109.9(2)
N2B Fe1B S1B 104.3(2)
S2B Fe1B S1B 110.42(8)
C1B S1B Fe1B 107.2(2)
C10B S2B Fe1B 106.7(3)
O1B N1B Fe1B 169.8(6)
O2B N2B Fe1B 173.1(6)
C3B N3B C2B 111.0(5)
C3B N3B C8B 111.8(5)
C2B N3B C8B 113.9(5)
C9B N4B C6B 115.0(5)
C9B N4B C5B 116.2(6)
C6B N4B C5B 112.4(5)
C2B C1B S1B 115.9(5)
N3B C2B C1B 115.3(6)
N3B C3B C4B 115.1(6)
C3B C4B C5B 114.1(6)
N4B C5B C4B 110.5(6)
N4B C6B C7B 111.7(6)
C6B C7B C8B 114.8(6)
N3B C8B C7B 111.1(6)
N4B C9B C10B 114.2(6)
C9B C10B S2B 115.5(5)

loop_
_geom_bond_atom_site_label_1
_geom_bond_atom_site_label_2
_geom_bond_distance
Fe1A N1A 1.657(6)
Fe1A N2A 1.681(6)
Fe1A S1A 2.270(2)
Fe1A S2A 2.285(3)
S1A C1A 1.837(7)
O1A N1A 1.196(7)
O2A N2A 1.175(7)
S2A C10A 1.824(7)
N3A C3A 1.455(9)
N3A C2A 1.464(9)
N3A C8A 1.483(9)
N4A C9A 1.490(8)
N4A C5A 1.509(8)
N4A C6A 1.524(9)
C1A C2A 1.539(10)
C3A C4A 1.532(10)
C4A C5A 1.529(9)
C6A C7A 1.512(10)
C7A C8A 1.441(10)
C9A C10A 1.542(9)
Fe1B N1B 1.668(7)
Fe1B N2B 1.672(6)
Fe1B S2B 2.261(2)
Fe1B S1B 2.279(2)
S1B C1B 1.824(7)
S2B C10B 1.831(8)
O1B N1B 1.186(7)
O2B N2B 1.182(7)
N3B C3B 1.488(8)
N3B C2B 1.498(8)
N3B C8B 1.521(8)
N4B C9B 1.457(9)
N4B C6B 1.474(8)
N4B C5B 1.492(8)
C1B C2B 1.500(9)
C3B C4B 1.506(9)
C4B C5B 1.526(10)
C6B C7B 1.511(9)
C7B C8B 1.530(9)
C9B C10B 1.505(9)

loop_
_geom_torsion_atom_site_label_1
_geom_torsion_atom_site_label_2
_geom_torsion_atom_site_label_3
_geom_torsion_atom_site_label_4
_geom_torsion
N1A Fe1A S1A C1A -32.8(3)
N2A Fe1A S1A C1A -157.0(3)
S2A Fe1A S1A C1A 81.0(3)
N1A Fe1A S2A C10A -172.3(3)
N2A Fe1A S2A C10A -47.6(3)
S1A Fe1A S2A C10A 68.1(3)
N2A Fe1A N1A O1A -11(3)
S1A Fe1A N1A O1A -128(3)
S2A Fe1A N1A O1A 112(3)
N1A Fe1A N2A O2A -14(3)
S1A Fe1A N2A O2A 108(2)
S2A Fe1A N2A O2A -131(2)
Fe1A S1A C1A C2A -67.1(6)
C3A N3A C2A C1A -51.9(9)
C8A N3A C2A C1A 173.6(6)
S1A C1A C2A N3A -47.7(8)
C2A N3A C3A C4A 160.6(6)
C8A N3A C3A C4A -65.5(8)
N3A C3A C4A C5A -51.8(9)
C9A N4A C5A C4A -172.1(6)
C6A N4A C5A C4A 58.7(8)
C3A C4A C5A N4A 55.1(8)
C9A N4A C6A C7A 123.3(7)
C5A N4A C6A C7A -111.3(7)
N4A C6A C7A C8A 53.3(9)
C6A C7A C8A N3A -50.6(10)
C3A N3A C8A C7A 112.6(8)
C2A N3A C8A C7A -112.1(8)
C5A N4A C9A C10A 179.4(6)
C6A N4A C9A C10A -53.0(8)
N4A C9A C10A S2A -51.3(8)
Fe1A S2A C10A C9A -52.9(6)
N1B Fe1B S1B C1B 45.1(3)
N2B Fe1B S1B C1B 174.6(3)
S2B Fe1B S1B C1B -69.4(3)
N1B Fe1B S2B C10B 159.8(3)
N2B Fe1B S2B C10B 31.3(3)
S1B Fe1B S2B C10B -82.2(3)
N2B Fe1B N1B O1B 14(3)
S2B Fe1B N1B O1B -107(3)
S1B Fe1B N1B O1B 135(3)
N1B Fe1B N2B O2B -33(5)
S2B Fe1B N2B O2B 87(5)
S1B Fe1B N2B O2B -156(5)
Fe1B S1B C1B C2B 54.5(6)
C3B N3B C2B C1B -176.8(6)
C8B N3B C2B C1B 55.9(8)
S1B C1B C2B N3B 47.7(8)
C2B N3B C3B C4B 175.1(6)
C8B N3B C3B C4B -56.4(8)
N3B C3B C4B C5B -56.7(8)
C9B N4B C5B C4B -158.1(6)
C6B N4B C5B C4B 66.5(7)
C3B C4B C5B N4B 51.6(8)
C9B N4B C6B C7B 108.2(7)
C5B N4B C6B C7B -115.7(6)
N4B C6B C7B C8B 54.5(8)
C3B N3B C8B C7B 111.9(6)
C2B N3B C8B C7B -121.1(6)
C6B C7B C8B N3B -57.1(8)
C6B N4B C9B C10B -172.9(6)
C5B N4B C9B C10B 52.8(8)
N4B C9B C10B S2B 43.5(8)
Fe1B S2B C10B C9B 73.1(6)
